data_4126774
loop_
_publ_author_name
'Sen, Susan'
'Hosono, Nobuhiko'
'Zheng, Jia-Jia'
'Kusaka, Shinpei'
'Matsuda, Ryotaro'
'Sakaki, Shigeyoshi'
'Kitagawa, Susumu'

_publ_section_title
;
 Cooperative Bond Scission in a Soft Porous Crystal Enables Discriminatory
 Gate-Opening for Ethylene over Ethane.
;
_journal_name_full 'Journal of the American Chemical Society'
_journal_paper_doi 10.1021/jacs.7b10110
_journal_year 2017
_chemical_formula_moiety 'C30 H16 Co O4 S4'
_chemical_formula_sum 'C30 H16 Co O4 S4'
_chemical_formula_weight 627.63
_space_group_crystal_system monoclinic
_space_group_IT_number 14
_space_group_name_Hall '-P 2ybc'
_space_group_name_H-M_alt 'P 1 21/c 1'
_symmetry_space_group_name_Hall '-P 2ybc'
_symmetry_space_group_name_H-M 'P 1 21/c 1'
_atom_sites_solution_hydrogens geom
_atom_sites_solution_primary direct
_atom_sites_solution_secondary difmap
_cell_angle_alpha 90.0000
_cell_angle_beta 91.8860
_cell_angle_gamma 90.0000
_cell_formula_units_Z 4
_cell_length_a 11.3664
_cell_length_b 12.4934
_cell_length_c 22.9080
_cell_measurement_reflns_used 3648
_cell_measurement_temperature 173
_cell_measurement_theta_max 24.98
_cell_measurement_theta_min 2.52
_cell_volume 3251.288
_computing_cell_refinement 'CrysAlisPro 1.171.38.43 (Rigaku OD, 2015)'
_computing_data_collection 'CrysAlisPro 1.171.38.43 (Rigaku OD, 2015)'
_computing_data_reduction 'CrysAlisPro 1.171.38.43 (Rigaku OD, 2015)'
_computing_molecular_graphics 'CrystalStructure 4.2.5'
_computing_publication_material 'CrystalStructure 4.2.5 (Rigaku, 2017)'
_computing_structure_refinement 'SHELXL Version 2017/1 (Sheldrick, 2008)'
_computing_structure_solution 'SHELXT Version 2014/5 (Sheldrick, 2014)'
_diffrn_ambient_temperature 173
_diffrn_detector_area_resol_mean 5.811
_diffrn_measured_fraction_theta_full 0.915
_diffrn_measured_fraction_theta_max 0.777
_diffrn_measurement_device_type 'Rigaku XtaLAB P200'
_diffrn_measurement_method \w
_diffrn_radiation_type 'Mo K\a'
_diffrn_radiation_wavelength 0.71075
_diffrn_reflns_av_R_equivalents 0.1277
_diffrn_reflns_Laue_measured_fraction_full 0.915
_diffrn_reflns_Laue_measured_fraction_max 0.777
_diffrn_reflns_limit_h_max 13
_diffrn_reflns_limit_h_min -10
_diffrn_reflns_limit_k_max 16
_diffrn_reflns_limit_k_min -12
_diffrn_reflns_limit_l_max 30
_diffrn_reflns_limit_l_min -32
_diffrn_reflns_number 39280
_diffrn_reflns_point_group_measured_fraction_full 0.915
_diffrn_reflns_point_group_measured_fraction_max 0.777
_diffrn_reflns_theta_full 25.242
_diffrn_reflns_theta_max 30.626
_diffrn_reflns_theta_min 2.413
_diffrn_standards_number 0
_exptl_absorpt_coefficient_mu 0.815
_exptl_absorpt_correction_T_max 0.952
_exptl_absorpt_correction_T_min 0.029
_exptl_absorpt_correction_type multi-scan
_exptl_absorpt_process_details
;
CrysAlisPro 1.171.38.43 (Rigaku Oxford Diffraction, 2015)
Empirical absorption correction using spherical harmonics,
 implemented in SCALE3 ABSPACK scaling algorithm.
;
_exptl_crystal_colour green
_exptl_crystal_density_diffrn 1.282
_exptl_crystal_density_method 'not measured'
_exptl_crystal_description block
_exptl_crystal_F_000 1276.00
_exptl_crystal_size_max 0.100
_exptl_crystal_size_mid 0.080
_exptl_crystal_size_min 0.060
_refine_diff_density_max 3.63
_refine_diff_density_min -0.81
_refine_ls_extinction_method none
_refine_ls_goodness_of_fit_ref 1.636
_refine_ls_hydrogen_treatment refxyz
_refine_ls_number_parameters 352
_refine_ls_number_reflns 7789
_refine_ls_number_restraints 0
_refine_ls_R_factor_all 0.2946
_refine_ls_R_factor_gt 0.1768
_refine_ls_shift/su_max 0.000
_refine_ls_structure_factor_coef Fsqd
_refine_ls_weighting_details 'w = 1/[\s^2^(Fo^2^)+(0.1300P)^2^] where P=(Fo^2^+2Fc^2^)/3'
_refine_ls_weighting_scheme calc
_refine_ls_wR_factor_gt 0.3994
_refine_ls_wR_factor_ref 0.4342
_reflns_Friedel_coverage 0.000
_reflns_number_gt 3131
_reflns_number_total 7789
_reflns_threshold_expression F^2^>2.0\s(F^2^)
_cod_data_source_file ja7b10110_si_005.cif
_cod_data_source_block 4
_cod_original_cell_volume 3251.2879
_cod_database_code 4126774

loop_
_space_group_symop_id
_space_group_symop_operation_xyz
1 +X,+Y,+Z
2 -X,1/2+Y,1/2-Z
3 -X,-Y,-Z
4 +X,-1/2-Y,-1/2+Z

loop_
_atom_site_label
_atom_site_type_symbol
_atom_site_fract_x
_atom_site_fract_y
_atom_site_fract_z
_atom_site_U_iso_or_equiv
_atom_site_adp_type
_atom_site_occupancy
_atom_site_site_symmetry_order
_atom_site_calc_flag
_atom_site_refinement_flags_posn
_atom_site_refinement_flags_adp
Co1 Co -0.07229(14) 1.01130(10) 0.45057(8) 0.0601(6) Uani 1 1 d . .
S1 S 0.5268(3) 0.4450(2) 0.25258(16) 0.0697(10) Uani 1 1 d . .
S2 S 0.3948(3) 0.6413(2) 0.22159(16) 0.0696(10) Uani 1 1 d . .
S3 S 0.6598(3) 0.5894(2) 0.36919(17) 0.0712(11) Uani 1 1 d . .
S4 S 0.6488(3) 0.3856(2) 0.43250(17) 0.0711(11) Uani 1 1 d . .
O1 O 0.0156(10) 0.9060(6) 0.4046(5) 0.105(4) Uani 1 1 d . .
O2 O 0.1180(8) 0.8840(6) 0.4848(5) 0.079(3) Uani 1 1 d . .
O3 O 0.1648(7) 0.1090(5) 0.5118(4) 0.064(2) Uani 1 1 d . .
O4 O 0.0580(8) 0.1243(6) 0.4314(4) 0.075(3) Uani 1 1 d . .
C1 C 0.0995(12) 0.8644(8) 0.4343(8) 0.068(4) Uani 1 1 d . .
C2 C 0.1731(10) 0.7807(8) 0.4036(7) 0.062(4) Uani 1 1 d . .
C3 C 0.2640(11) 0.7390(8) 0.4386(6) 0.072(4) Uani 1 1 d . .
H3 H 0.275993 0.760079 0.478241 0.086 Uiso 1 1 calc R U
C4 C 0.3376(10) 0.6636(9) 0.4120(7) 0.066(4) Uani 1 1 d . .
H4 H 0.401823 0.634239 0.434197 0.079 Uiso 1 1 calc R U
C5 C 0.3200(10) 0.6312(7) 0.3555(5) 0.049(3) Uani 1 1 d . .
C6 C 0.2283(9) 0.6728(8) 0.3242(6) 0.059(3) Uani 1 1 d . .
H6 H 0.215822 0.650187 0.284844 0.071 Uiso 1 1 calc R U
C7 C 0.1505(10) 0.7480(8) 0.3472(6) 0.061(3) Uani 1 1 d . .
H7 H 0.085289 0.774983 0.324688 0.073 Uiso 1 1 calc R U
C8 C 0.4073(9) 0.5534(8) 0.3304(7) 0.066(4) Uani 1 1 d . .
C9 C 0.4529(11) 0.4775(9) 0.3752(6) 0.063(3) Uani 1 1 d . .
C10 C 0.3749(9) 0.3916(8) 0.3968(6) 0.059(3) Uani 1 1 d . .
C11 C 0.3746(10) 0.3683(8) 0.4579(6) 0.057(3) Uani 1 1 d . .
H11 H 0.425566 0.405626 0.484527 0.068 Uiso 1 1 calc R U
C12 C 0.2993(9) 0.2907(8) 0.4774(6) 0.057(3) Uani 1 1 d . .
H12 H 0.298386 0.276048 0.518091 0.069 Uiso 1 1 calc R U
C13 C 0.2252(10) 0.2336(8) 0.4400(6) 0.053(3) Uani 1 1 d . .
C14 C 0.2244(11) 0.2588(9) 0.3848(8) 0.079(4) Uani 1 1 d . .
H14 H 0.171596 0.221322 0.359123 0.095 Uiso 1 1 calc R U
C15 C 0.2953(11) 0.3363(10) 0.3611(6) 0.069(4) Uani 1 1 d . .
H15 H 0.289334 0.351668 0.320478 0.083 Uiso 1 1 calc R U
C16 C 0.1425(12) 0.1472(10) 0.4639(7) 0.063(4) Uani 1 1 d . .
C17 C 0.4395(11) 0.5493(8) 0.2729(6) 0.058(3) Uani 1 1 d . .
C18 C 0.5392(11) 0.4899(9) 0.1784(6) 0.065(4) Uani 1 1 d . .
C19 C 0.6015(11) 0.4390(10) 0.1398(7) 0.070(4) Uani 1 1 d . .
H19 H 0.644716 0.376309 0.149947 0.084 Uiso 1 1 calc R U
C20 C 0.6015(11) 0.4792(10) 0.0857(8) 0.079(4) Uani 1 1 d . .
H20 H 0.646311 0.444129 0.057128 0.094 Uiso 1 1 calc R U
C21 C 0.5388(12) 0.5698(10) 0.0699(6) 0.071(4) Uani 1 1 d . .
H21 H 0.542386 0.595012 0.030846 0.085 Uiso 1 1 calc R U
C22 C 0.4721(11) 0.6241(10) 0.1080(6) 0.066(3) Uani 1 1 d . .
H22 H 0.427038 0.685478 0.097287 0.079 Uiso 1 1 calc R U
C23 C 0.4757(11) 0.5798(9) 0.1672(8) 0.084(5) Uani 1 1 d . .
C24 C 0.5719(9) 0.4848(7) 0.3894(6) 0.054(3) Uani 1 1 d . .
C25 C 0.7957(10) 0.5398(9) 0.3954(5) 0.061(3) Uani 1 1 d . .
C26 C 0.9022(12) 0.5847(8) 0.3908(6) 0.068(4) Uani 1 1 d . .
H26 H 0.906619 0.654317 0.374285 0.081 Uiso 1 1 calc R U
C27 C 1.0046(11) 0.5358(9) 0.4085(7) 0.075(4) Uani 1 1 d . .
H27 H 1.077734 0.569994 0.402292 0.090 Uiso 1 1 calc R U
C28 C 1.0028(11) 0.4390(10) 0.4349(6) 0.071(4) Uani 1 1 d . .
H28 H 1.074790 0.406084 0.447169 0.085 Uiso 1 1 calc R U
C29 C 0.8934(11) 0.3853(9) 0.4445(7) 0.077(4) Uani 1 1 d . .
H29 H 0.889764 0.319828 0.465419 0.092 Uiso 1 1 calc R U
C30 C 0.7897(11) 0.4371(8) 0.4203(6) 0.071(4) Uani 1 1 d . .

loop_
_atom_site_aniso_label
_atom_site_aniso_U_11
_atom_site_aniso_U_22
_atom_site_aniso_U_33
_atom_site_aniso_U_23
_atom_site_aniso_U_13
_atom_site_aniso_U_12
Co1 0.0699(11) 0.0416(8) 0.0698(13) 0.0020(7) 0.0157(9) 0.0056(6)
S1 0.081(2) 0.0521(15) 0.077(3) 0.0046(16) 0.0141(19) 0.0239(14)
S2 0.084(2) 0.0443(14) 0.081(3) 0.0055(15) 0.0134(19) 0.0163(13)
S3 0.071(2) 0.0451(14) 0.097(3) 0.0139(16) -0.002(2) -0.0079(13)
S4 0.063(2) 0.0553(16) 0.094(3) 0.0211(16) -0.0091(19) -0.0104(13)
O1 0.129(8) 0.047(5) 0.141(10) -0.003(6) 0.046(8) 0.018(5)
O2 0.089(7) 0.045(4) 0.105(9) -0.021(5) 0.041(6) 0.001(4)
O3 0.076(6) 0.040(4) 0.076(7) 0.002(4) 0.012(5) -0.013(3)
O4 0.079(6) 0.061(5) 0.087(8) 0.000(5) 0.028(6) -0.004(4)
C1 0.080(9) 0.032(5) 0.093(13) -0.008(7) 0.022(9) 0.017(5)
C2 0.058(7) 0.035(5) 0.094(12) 0.006(6) 0.015(7) -0.004(5)
C3 0.089(9) 0.046(6) 0.082(11) -0.008(6) 0.040(8) 0.000(6)
C4 0.057(8) 0.053(6) 0.087(12) 0.005(7) 0.007(7) -0.005(5)
C5 0.056(7) 0.036(5) 0.053(9) 0.000(5) 0.004(6) 0.001(4)
C6 0.044(7) 0.051(6) 0.084(10) -0.011(6) 0.014(7) -0.008(5)
C7 0.055(7) 0.057(6) 0.072(10) -0.013(6) 0.014(7) 0.016(5)
C8 0.045(7) 0.039(5) 0.113(13) -0.012(7) -0.002(7) 0.013(4)
C9 0.073(9) 0.061(7) 0.057(9) 0.010(6) 0.003(7) 0.006(6)
C10 0.054(7) 0.041(5) 0.083(11) 0.006(6) 0.003(7) 0.004(5)
C11 0.061(7) 0.054(6) 0.055(9) 0.000(6) 0.004(7) 0.006(5)
C12 0.062(7) 0.045(6) 0.066(9) 0.016(6) 0.029(7) 0.012(5)
C13 0.068(8) 0.047(6) 0.045(9) -0.003(5) 0.005(7) 0.013(5)
C14 0.077(9) 0.053(7) 0.106(14) -0.009(7) -0.012(9) -0.024(6)
C15 0.072(9) 0.082(8) 0.052(9) 0.010(7) -0.025(7) 0.009(7)
C16 0.072(9) 0.059(7) 0.055(10) -0.020(7) -0.015(8) -0.011(6)
C17 0.096(9) 0.036(5) 0.039(8) -0.006(5) -0.016(7) 0.020(5)
C18 0.072(8) 0.055(6) 0.067(10) 0.018(6) -0.009(7) -0.003(6)
C19 0.073(9) 0.066(7) 0.073(11) 0.008(7) 0.029(8) 0.033(6)
C20 0.066(9) 0.072(8) 0.099(13) -0.006(8) 0.032(8) 0.012(6)
C21 0.092(10) 0.074(8) 0.048(9) 0.007(7) 0.003(8) -0.012(7)
C22 0.072(8) 0.065(7) 0.060(10) 0.016(7) 0.006(7) -0.006(6)
C23 0.074(9) 0.042(6) 0.139(15) -0.011(8) 0.032(9) -0.013(5)
C24 0.041(7) 0.047(5) 0.073(9) 0.002(5) 0.004(6) -0.005(4)
C25 0.062(8) 0.055(6) 0.066(10) -0.008(6) 0.030(7) -0.022(5)
C26 0.091(10) 0.038(5) 0.073(10) 0.004(5) -0.014(8) -0.009(6)
C27 0.054(8) 0.054(7) 0.119(13) -0.014(7) 0.012(8) -0.007(5)
C28 0.063(8) 0.064(7) 0.086(11) -0.010(7) 0.020(7) 0.004(6)
C29 0.069(9) 0.050(6) 0.111(13) -0.010(7) 0.000(8) -0.006(6)
C30 0.077(9) 0.040(6) 0.096(11) 0.006(6) 0.024(8) -0.001(5)

loop_
_atom_type_symbol
_atom_type_description
_atom_type_scat_dispersion_real
_atom_type_scat_dispersion_imag
_atom_type_scat_source
C C 0.0033 0.0016
;
International Tables for Crystallography
(Vol. C, Tables 4.2.6.8 and 6.1.1.4)
;
H H 0.0000 0.0000
;
International Tables for Crystallography
(Vol. C, Table 6.1.1.4)
;
O O 0.0106 0.0060
;
International Tables for Crystallography
(Vol. C, Tables 4.2.6.8 and 6.1.1.4)
;
S S 0.1246 0.1234
;
International Tables for Crystallography
(Vol. C, Tables 4.2.6.8 and 6.1.1.4)
;
Co Co 0.3494 0.9721
;
International Tables for Crystallography
(Vol. C, Tables 4.2.6.8 and 6.1.1.4)
;

loop_
_geom_angle_atom_site_label_1
_geom_angle_atom_site_label_2
_geom_angle_atom_site_label_3
_geom_angle
_geom_angle_site_symmetry_1
_geom_angle_site_symmetry_3
O1 Co1 O3 90.6(4) . 3_566
O1 Co1 O2 162.1(5) . 3_576
O3 Co1 O2 91.1(4) 3_566 3_576
O1 Co1 O4 87.9(4) . 1_565
O3 Co1 O4 163.5(4) 3_566 1_565
O2 Co1 O4 85.4(3) 3_576 1_565
O1 Co1 Co1 94.0(4) . 3_576
O3 Co1 Co1 83.1(3) 3_566 3_576
O2 Co1 Co1 68.5(3) 3_576 3_576
O4 Co1 Co1 80.6(3) 1_565 3_576
C17 S1 C18 94.8(6) . .
C17 S2 C23 92.5(7) . .
C24 S3 C25 98.8(5) . .
C30 S4 C24 95.1(5) . .
C1 O1 Co1 112.0(10) . .
C1 O2 Co1 142.0(9) . 3_576
C16 O3 Co1 125.1(8) . 3_566
C16 O4 Co1 124.8(9) . 1_545
O2 C1 O1 122.7(12) . .
O2 C1 C2 120.4(13) . .
O1 C1 C2 116.7(15) . .
C7 C2 C3 123.1(11) . .
C7 C2 C1 123.4(12) . .
C3 C2 C1 113.5(13) . .
C2 C3 C4 116.1(13) . .
C2 C3 H3 122.0 . .
C4 C3 H3 122.0 . .
C5 C4 C3 122.5(12) . .
C5 C4 H4 118.7 . .
C3 C4 H4 118.7 . .
C6 C5 C4 118.5(11) . .
C6 C5 C8 123.2(12) . .
C4 C5 C8 118.2(11) . .
C5 C6 C7 122.8(12) . .
C5 C6 H6 118.6 . .
C7 C6 H6 118.6 . .
C2 C7 C6 116.9(11) . .
C2 C7 H7 121.6 . .
C6 C7 H7 121.6 . .
C17 C8 C9 122.8(10) . .
C17 C8 C5 125.8(11) . .
C9 C8 C5 111.4(13) . .
C24 C9 C8 116.0(10) . .
C24 C9 C10 123.9(10) . .
C8 C9 C10 119.7(11) . .
C15 C10 C11 117.1(11) . .
C15 C10 C9 123.2(13) . .
C11 C10 C9 119.6(11) . .
C12 C11 C10 118.9(11) . .
C12 C11 H11 120.6 . .
C10 C11 H11 120.6 . .
C11 C12 C13 122.3(12) . .
C11 C12 H12 118.8 . .
C13 C12 H12 118.8 . .
C14 C13 C12 117.5(12) . .
C14 C13 C16 121.8(12) . .
C12 C13 C16 120.6(12) . .
C13 C14 C15 124.4(12) . .
C13 C14 H14 117.8 . .
C15 C14 H14 117.8 . .
C14 C15 C10 119.6(13) . .
C14 C15 H15 120.2 . .
C10 C15 H15 120.2 . .
O3 C16 O4 126.2(13) . .
O3 C16 C13 118.8(11) . .
O4 C16 C13 114.9(13) . .
C8 C17 S2 123.3(8) . .
C8 C17 S1 117.5(8) . .
S2 C17 S1 119.1(8) . .
C19 C18 C23 124.7(14) . .
C19 C18 S1 123.0(10) . .
C23 C18 S1 112.3(12) . .
C18 C19 C20 117.2(12) . .
C18 C19 H19 121.4 . .
C20 C19 H19 121.4 . .
C19 C20 C21 122.4(13) . .
C19 C20 H20 118.8 . .
C21 C20 H20 118.8 . .
C22 C21 C20 122.4(13) . .
C22 C21 H21 118.8 . .
C20 C21 H21 118.8 . .
C21 C22 C23 114.1(12) . .
C21 C22 H22 123.0 . .
C23 C22 H22 123.0 . .
C18 C23 C22 119.2(13) . .
C18 C23 S2 121.2(13) . .
C22 C23 S2 119.6(10) . .
C9 C24 S3 124.0(8) . .
C9 C24 S4 122.6(8) . .
S3 C24 S4 113.4(6) . .
C26 C25 C30 118.0(11) . .
C26 C25 S3 127.8(9) . .
C30 C25 S3 114.1(8) . .
C25 C26 C27 123.5(11) . .
C25 C26 H26 118.3 . .
C27 C26 H26 118.3 . .
C28 C27 C26 120.6(11) . .
C28 C27 H27 119.7 . .
C26 C27 H27 119.7 . .
C27 C28 C29 120.8(12) . .
C27 C28 H28 119.6 . .
C29 C28 H28 119.6 . .
C28 C29 C30 115.7(11) . .
C28 C29 H29 122.2 . .
C30 C29 H29 122.2 . .
C25 C30 C29 121.1(10) . .
C25 C30 S4 117.0(9) . .
C29 C30 S4 120.9(9) . .

loop_
_geom_bond_atom_site_label_1
_geom_bond_atom_site_label_2
_geom_bond_distance
_geom_bond_site_symmetry_2
Co1 O1 1.976(9) .
Co1 O3 2.041(8) 3_566
Co1 O2 2.054(10) 3_576
Co1 O4 2.103(8) 1_565
Co1 Co1 2.769(3) 3_576
S1 C17 1.711(11) .
S1 C18 1.800(14) .
S2 C17 1.709(11) .
S2 C23 1.751(15) .
S3 C24 1.717(10) .
S3 C25 1.752(13) .
S4 C30 1.758(12) .
S4 C24 1.794(11) .
O1 C1 1.264(16) .
O2 C1 1.196(16) .
O3 C16 1.217(15) .
O4 C16 1.230(14) .
C1 C2 1.526(16) .
C2 C7 1.371(17) .
C2 C3 1.389(17) .
C3 C4 1.413(16) .
C3 H3 0.9500 .
C4 C5 1.362(16) .
C4 H4 0.9500 .
C5 C6 1.351(15) .
C5 C8 1.517(15) .
C6 C7 1.405(14) .
C6 H6 0.9500 .
C7 H7 0.9500 .
C8 C17 1.379(17) .
C8 C9 1.478(17) .
C9 C24 1.384(15) .
C9 C10 1.488(16) .
C10 C15 1.384(16) .
C10 C11 1.428(17) .
C11 C12 1.377(14) .
C11 H11 0.9500 .
C12 C13 1.380(15) .
C12 H12 0.9500 .
C13 C14 1.304(18) .
C13 C16 1.543(17) .
C14 C15 1.382(17) .
C14 H14 0.9500 .
C15 H15 0.9500 .
C18 C19 1.314(17) .
C18 C23 1.355(16) .
C19 C20 1.337(18) .
C19 H19 0.9500 .
C20 C21 1.379(18) .
C20 H20 0.9500 .
C21 C22 1.358(17) .
C21 H21 0.9500 .
C22 C23 1.462(19) .
C22 H22 0.9500 .
C25 C26 1.342(15) .
C25 C30 1.407(15) .
C26 C27 1.364(16) .
C26 H26 0.9500 .
C27 C28 1.352(17) .
C27 H27 0.9500 .
C28 C29 1.436(16) .
C28 H28 0.9500 .
C29 C30 1.439(17) .
C29 H29 0.9500 .

loop_
_geom_torsion_atom_site_label_1
_geom_torsion_atom_site_label_2
_geom_torsion_atom_site_label_3
_geom_torsion_atom_site_label_4
_geom_torsion
_geom_torsion_site_symmetry_1
Co1 O2 C1 O1 -13(2) 3_576
Co1 O2 C1 C2 171.6(8) 3_576
Co1 O1 C1 O2 3.3(17) .
Co1 O1 C1 C2 179.3(8) .
O2 C1 C2 C7 174.5(12) .
O1 C1 C2 C7 -1.6(18) .
O2 C1 C2 C3 -4.4(17) .
O1 C1 C2 C3 179.6(11) .
C7 C2 C3 C4 3.2(16) .
C1 C2 C3 C4 -178.0(10) .
C2 C3 C4 C5 -1.3(16) .
C3 C4 C5 C6 -0.3(17) .
C3 C4 C5 C8 177.4(10) .
C4 C5 C6 C7 0.1(16) .
C8 C5 C6 C7 -177.4(10) .
C3 C2 C7 C6 -3.3(17) .
C1 C2 C7 C6 178.0(10) .
C5 C6 C7 C2 1.6(17) .
C6 C5 C8 C17 29.8(17) .
C4 C5 C8 C17 -147.7(12) .
C6 C5 C8 C9 -148.3(11) .
C4 C5 C8 C9 34.2(14) .
C17 C8 C9 C24 66.7(16) .
C5 C8 C9 C24 -115.1(12) .
C17 C8 C9 C10 -106.1(14) .
C5 C8 C9 C10 72.0(14) .
C24 C9 C10 C15 -133.9(13) .
C8 C9 C10 C15 38.4(17) .
C24 C9 C10 C11 50.5(17) .
C8 C9 C10 C11 -137.2(12) .
C15 C10 C11 C12 2.2(15) .
C9 C10 C11 C12 178.0(9) .
C10 C11 C12 C13 1.0(15) .
C11 C12 C13 C14 -3.1(16) .
C11 C12 C13 C16 179.9(10) .
C12 C13 C14 C15 2(2) .
C16 C13 C14 C15 179.1(11) .
C13 C14 C15 C10 1(2) .
C11 C10 C15 C14 -3.2(17) .
C9 C10 C15 C14 -178.9(11) .
Co1 O3 C16 O4 3.9(19) 3_566
Co1 O3 C16 C13 -176.5(7) 3_566
Co1 O4 C16 O3 0.2(19) 1_545
Co1 O4 C16 C13 -179.4(7) 1_545
C14 C13 C16 O3 162.8(12) .
C12 C13 C16 O3 -20.2(17) .
C14 C13 C16 O4 -17.6(17) .
C12 C13 C16 O4 159.4(10) .
C9 C8 C17 S2 -175.8(9) .
C5 C8 C17 S2 6.3(17) .
C9 C8 C17 S1 5.2(16) .
C5 C8 C17 S1 -172.6(8) .
C23 S2 C17 C8 178.2(11) .
C23 S2 C17 S1 -2.9(8) .
C18 S1 C17 C8 -177.7(10) .
C18 S1 C17 S2 3.3(8) .
C17 S1 C18 C19 178.8(11) .
C17 S1 C18 C23 -2.3(10) .
C23 C18 C19 C20 0(2) .
S1 C18 C19 C20 178.5(10) .
C18 C19 C20 C21 0(2) .
C19 C20 C21 C22 0(2) .
C20 C21 C22 C23 1.6(18) .
C19 C18 C23 C22 2(2) .
S1 C18 C23 C22 -177.3(9) .
C19 C18 C23 S2 179.6(11) .
S1 C18 C23 S2 0.8(13) .
C21 C22 C23 C18 -2.2(17) .
C21 C22 C23 S2 179.7(9) .
C17 S2 C23 C18 1.2(11) .
C17 S2 C23 C22 179.2(10) .
C8 C9 C24 S3 12.7(17) .
C10 C9 C24 S3 -174.7(10) .
C8 C9 C24 S4 -168.5(10) .
C10 C9 C24 S4 4.0(18) .
C25 S3 C24 C9 -174.9(11) .
C25 S3 C24 S4 6.3(8) .
C30 S4 C24 C9 170.5(11) .
C30 S4 C24 S3 -10.7(8) .
C24 S3 C25 C26 177.4(12) .
C24 S3 C25 C30 2.3(11) .
C30 C25 C26 C27 0(2) .
S3 C25 C26 C27 -174.4(11) .
C25 C26 C27 C28 -3(2) .
C26 C27 C28 C29 0(2) .
C27 C28 C29 C30 5(2) .
C26 C25 C30 C29 5.1(19) .
S3 C25 C30 C29 -179.4(11) .
C26 C25 C30 S4 173.9(10) .
S3 C25 C30 S4 -10.5(14) .
C28 C29 C30 C25 -7.5(19) .
C28 C29 C30 S4 -175.9(10) .
C24 S4 C30 C25 12.8(11) .
C24 S4 C30 C29 -178.4(11) .
